data_9002647
loop_
_publ_author_name
'Merlino, S.'
'Orlandi, P.'

_publ_section_title
;Carraraite and zaccagnaite, two new minerals from the Carrara marble
 quarries: their chemical compositions, physical properties and structural
 features
;
_journal_name_full 'American Mineralogist'
_journal_page_first 1293
_journal_page_last 1301
_journal_volume 86
_journal_year 2001
_chemical_formula_structural 'Ca3Ge(OH)6(SO4)(CO3 )*12H2 O'
_chemical_formula_sum 'C2 H30 Ca3 Ge O26 S2'
_chemical_name_mineral Carraraite
_space_group_IT_number 176
_symmetry_space_group_name_Hall '-P 6c'
_symmetry_space_group_name_H-M 'P 63/m'
_cell_angle_alpha 90
_cell_angle_beta 90
_cell_angle_gamma 120
_cell_formula_units_Z 2
_cell_length_a 11.056
_cell_length_b 11.056
_cell_length_c 10.629
_cell_volume 1125.172
_database_code_amcsd 0002736
_exptl_crystal_density_diffrn 2.146
_cod_original_formula_sum 'Ca3 Ge O26 S2 C2 H30'
_cod_database_code 9002647

loop_
_space_group_symop_operation_xyz
x,y,z
-x+y,-x,1/2-z
x-y,x,1/2+z
y,-x+y,-z
-y,x-y,z
x,y,1/2-z
-x,-y,1/2+z
x-y,x,-z
-x+y,-x,z
-y,x-y,1/2-z
y,-x+y,1/2+z
-x,-y,-z

loop_
_atom_site_label
_atom_site_fract_x
_atom_site_fract_y
_atom_site_fract_z
_atom_site_U_iso_or_equiv
_atom_site_type_symbol
_atom_site_attached_hydrogens
Ca 0.19760 -0.01220 0.25000 0.02300 Ca 0
Ge 0.00000 0.00000 0.00000 0.01800 Ge 0
O1 0.39850 0.23480 0.25000 0.04100 O 0
O2 0.25930 0.40540 0.25000 0.03700 O 0
O3 0.01530 0.34610 0.07050 0.04400 O 0
O4 0.13490 0.12690 0.11100 0.02300 O 0
S 0.33333 0.66667 -0.01100 0.02600 S 0
C 0.33333 0.66667 0.03790 0.03300 C 0
OA 0.33333 0.66667 -0.14730 0.03100 O 0
OB 0.19600 0.62240 0.03790 0.03900 O 0
H11 0.32600 0.25300 0.25000 0.03000 H 0
H12 0.50300 0.22900 0.25000 0.03000 H 0
H2 0.27600 0.42400 0.17800 0.03000 H 0
H31 -0.06800 0.29200 0.05500 0.03000 H 0
H32 0.10800 0.46500 0.07000 0.03000 H 0
H4 0.19100 0.17900 0.08400 0.03000 H 0

loop_
_cod_changelog_entry_id
_cod_changelog_entry_author
_cod_changelog_entry_date
_cod_changelog_entry_text
1
;cod-tools version 3.8.0
Id: cif_guess_AMCSD_atom_types 9581 2023-05-17 12:35:41Z saulius
;
2023-05-23T09:14:49+03:00
;Derived atom types and hydrogen counts
from atom names that follow the AMCSD naming convention
(Wat == water, O-H == hydroxyl).
;

loop_
_cod_related_entry_id
_cod_related_entry_database
_cod_related_entry_code
1 AMCSD 0002736
